data_2011261
loop_
_publ_author_name
'Roggenbuck, Rafael'
'Sch\"urmann, Markus'
'Preut, Hans'
'Eilbracht, Peter'

_publ_section_title
;
 (5<i>S</i>*,6<i>R</i>*)-1,7-Dioxadispiro[4.0.4.4]tetradecane-2,8-dione
;
_journal_issue 8
_journal_name_full 'Acta Crystallographica Section C'
_journal_page_first e356
_journal_page_last e356
_journal_paper_doi 10.1107/S0108270100009173
_journal_volume 56
_journal_year 2000
_chemical_formula_sum 'C12 H16 O4'
_chemical_formula_weight 224.25
_chemical_name_systematic
;
?
;
_space_group_IT_number 14
_symmetry_cell_setting monoclinic
_symmetry_space_group_name_Hall '-P 2ybc'
_symmetry_space_group_name_H-M 'P 1 21/c 1'
_audit_creation_method SHELXL-97
_cell_angle_alpha 90.00
_cell_angle_beta 100.3383(19)
_cell_angle_gamma 90.00
_cell_formula_units_Z 4
_cell_length_a 6.8821(2)
_cell_length_b 13.4754(4)
_cell_length_c 12.0807(4)
_cell_measurement_reflns_used 9511
_cell_measurement_temperature 291.0(10)
_cell_measurement_theta_max 27.47
_cell_measurement_theta_min 3.37
_cell_volume 1102.16(6)
_computing_cell_refinement 'DENZO and SCALEPACK (Otwinowski & Minor, 1997)'
_computing_data_collection 'COLLECT Software (Nonius, 1998)'
_computing_data_reduction 'DENZO and SCALEPACK'
_computing_publication_material 'SHELXL97 and PARST95 (Nardelli, 1995)'
_computing_structure_refinement 'SHELXL97 (Sheldrick, 1997)'
_computing_structure_solution 'SHELXS97 (Sheldrick, 1990)'
_diffrn_ambient_temperature 291.0(10)
_diffrn_detector_area_resol_mean '10 vertical, 18 horizontal'
_diffrn_measured_fraction_theta_full .948
_diffrn_measured_fraction_theta_max .948
_diffrn_measurement_device_type 'Nonius KappaCCD'
_diffrn_measurement_method
;
281 frames via \w-rotation (\D\w=1\%) and two times 20 s per frame
with three sets at different \k angles
;
_diffrn_radiation_monochromator graphite
_diffrn_radiation_source 'fine-focus sealed tube'
_diffrn_radiation_type MoK\a
_diffrn_radiation_wavelength .71073
_diffrn_reflns_av_R_equivalents .031
_diffrn_reflns_av_sigmaI/netI .0459
_diffrn_reflns_limit_h_max 8
_diffrn_reflns_limit_h_min -8
_diffrn_reflns_limit_k_max 17
_diffrn_reflns_limit_k_min -17
_diffrn_reflns_limit_l_max 15
_diffrn_reflns_limit_l_min -15
_diffrn_reflns_number 9511
_diffrn_reflns_theta_full 27.47
_diffrn_reflns_theta_max 27.47
_diffrn_reflns_theta_min 3.37
_diffrn_standards_decay_% 0
_diffrn_standards_number 0
_exptl_absorpt_coefficient_mu .101
_exptl_absorpt_correction_type none
_exptl_crystal_colour colourless
_exptl_crystal_density_diffrn 1.351
_exptl_crystal_density_method 'not measured'
_exptl_crystal_description block
_exptl_crystal_F_000 480
_exptl_crystal_size_max .40
_exptl_crystal_size_mid .39
_exptl_crystal_size_min .26
_refine_diff_density_max .157
_refine_diff_density_min -.148
_refine_ls_extinction_coef .035(6)
_refine_ls_extinction_method SHELXL97
_refine_ls_goodness_of_fit_ref .953
_refine_ls_hydrogen_treatment refall
_refine_ls_matrix_type full
_refine_ls_number_parameters 210
_refine_ls_number_reflns 2492
_refine_ls_number_restraints 0
_refine_ls_restrained_S_all .953
_refine_ls_R_factor_all .073
_refine_ls_R_factor_gt .038
_refine_ls_shift/su_max <0.001
_refine_ls_shift/su_mean .000
_refine_ls_structure_factor_coef Fsqd
_refine_ls_weighting_details 'w = 1/[\s^2^(Fo^2^)+(0.0627P)^2^] where P = (Fo^2^+2Fc^2^)/3'
_refine_ls_weighting_scheme calc
_refine_ls_wR_factor_ref .101
_reflns_number_gt 1552
_reflns_number_total 2492
_reflns_threshold_expression I>2\s(I)
_cod_data_source_file qa0344.cif
_cod_data_source_block I
_cod_depositor_comments
;
The following automatic conversions were performed:

'_refine_ls_weighting_scheme' value 'calc w =
1/[\s^2^(Fo^2^)+(0.0627P)^2^] where P = (Fo^2^+2Fc^2^)/3' was changed
to 'calc'. New tag '_refine_ls_weighting_details' was created. The
value of the new tag was set to 'w = 1/[\s^2^(Fo^2^)+(0.0627P)^2^]
where P = (Fo^2^+2Fc^2^)/3'.

Automatic conversion script
Id: cif_fix_values 3143 2015-03-26 13:38:13Z robertas 
;
_cod_original_sg_symbol_H-M 'P 21/c'
_cod_database_code 2011261
_cod_database_fobs_code 2011261

loop_
_symmetry_equiv_pos_as_xyz
'x, y, z'
'-x, y+1/2, -z+1/2'
'-x, -y, -z'
'x, -y-1/2, z-1/2'

loop_
_atom_site_label
_atom_site_fract_x
_atom_site_fract_y
_atom_site_fract_z
_atom_site_U_iso_or_equiv
_atom_site_adp_type
_atom_site_calc_flag
_atom_site_refinement_flags
_atom_site_occupancy
_atom_site_disorder_assembly
_atom_site_disorder_group
_atom_site_type_symbol
O1 -.10929(13) .25692(6) .66256(8) .0509(3) Uani d . 1 . . O
O2 -.31510(15) .20079(7) .51315(9) .0689(3) Uani d . 1 . . O
O3 .19961(12) .24056(6) .83872(7) .0446(3) Uani d . 1 . . O
O4 .33557(14) .09793(6) .90372(9) .0620(3) Uani d . 1 . . O
C1 .00572(16) .34628(8) .69944(10) .0384(3) Uani d . 1 . . C
C2 -.0937(2) .39840(11) .78622(13) .0516(4) Uani d . 1 . . C
H2A -.224(2) .4212(10) .7474(12) .059(4) Uiso d . 1 . . H
H2B -.1144(19) .3491(11) .8424(12) .060(4) Uiso d . 1 . . H
C3 .0278(2) .48509(12) .84106(14) .0617(4) Uani d . 1 . . C
H3A .031(2) .5369(12) .7847(14) .070(4) Uiso d . 1 . . H
H3B -.039(2) .5153(12) .8983(15) .084(5) Uiso d . 1 . . H
C4 .2356(3) .45213(12) .89227(13) .0629(4) Uani d . 1 . . C
H4A .315(2) .5066(12) .9262(14) .074(5) Uiso d . 1 . . H
H4B .224(2) .4045(10) .9567(13) .062(4) Uiso d . 1 . . H
C5 .3339(2) .40130(10) .80545(13) .0511(4) Uani d . 1 . . C
H5A .3528(19) .4472(9) .7453(12) .052(4) Uiso d . 1 . . H
H5B .468(2) .3776(9) .8385(12) .061(4) Uiso d . 1 . . H
C6 .21556(16) .31332(8) .74988(10) .0389(3) Uani d . 1 . . C
C7 -.20784(19) .26578(9) .55622(12) .0480(3) Uani d . 1 . . C
C8 -.1633(2) .36326(12) .50787(14) .0581(4) Uani d . 1 . . C
H8A -.284(3) .4032(12) .4994(14) .087(5) Uiso d . 1 . . H
H8B -.132(2) .3510(13) .4375(16) .082(5) Uiso d . 1 . . H
C9 -.0009(2) .40806(10) .59203(11) .0420(3) Uani d . 1 . . C
H9A -.0224(19) .4732(11) .6083(12) .057(4) Uiso d . 1 . . H
H9B .121(2) .4062(9) .5663(12) .058(4) Uiso d . 1 . . H
C10 .32307(17) .16367(9) .83560(11) .0457(3) Uani d . 1 . . C
C11 .4316(2) .17563(12) .73980(15) .0608(4) Uani d . 1 . . C
H11A .437(3) .1136(14) .7016(16) .091(6) Uiso d . 1 . . H
H11B .564(3) .1968(12) .7728(16) .089(6) Uiso d . 1 . . H
C12 .3215(2) .25662(11) .66823(13) .0535(4) Uani d . 1 . . C
H12A .400(2) .2985(11) .6353(12) .060(4) Uiso d . 1 . . H
H12B .228(3) .2252(11) .6070(15) .074(5) Uiso d . 1 . . H

loop_
_atom_site_aniso_label
_atom_site_aniso_U_11
_atom_site_aniso_U_22
_atom_site_aniso_U_33
_atom_site_aniso_U_12
_atom_site_aniso_U_13
_atom_site_aniso_U_23
O1 .0522(5) .0446(5) .0527(6) -.0111(4) .0009(4) .0083(4)
O2 .0677(7) .0631(6) .0724(7) -.0175(5) .0026(5) -.0156(5)
O3 .0476(5) .0467(5) .0408(5) .0057(4) .0115(4) .0123(4)
O4 .0637(6) .0494(6) .0707(7) .0016(4) .0065(5) .0220(5)
C1 .0389(6) .0360(6) .0405(7) -.0040(5) .0079(5) .0042(5)
C2 .0484(8) .0589(9) .0509(9) .0108(6) .0183(7) .0106(7)
C3 .0805(11) .0570(9) .0484(9) .0164(8) .0136(8) -.0062(8)
C4 .0807(11) .0529(9) .0501(10) -.0041(8) -.0015(8) -.0057(8)
C5 .0463(8) .0513(8) .0526(9) -.0045(6) .0010(7) .0093(7)
C6 .0408(7) .0400(6) .0373(7) .0017(5) .0111(5) .0086(5)
C7 .0443(7) .0509(8) .0482(8) -.0006(6) .0068(6) -.0052(7)
C8 .0643(10) .0604(9) .0462(9) -.0094(7) .0008(7) .0070(7)
C9 .0449(7) .0408(8) .0399(8) .0015(6) .0067(6) .0066(6)
C10 .0424(7) .0415(7) .0512(8) -.0005(5) .0025(6) .0066(7)
C11 .0604(10) .0585(9) .0673(10) .0176(7) .0219(8) .0116(8)
C12 .0551(8) .0572(8) .0520(9) .0133(7) .0202(7) .0086(7)

loop_
_atom_type_symbol
_atom_type_description
_atom_type_scat_dispersion_real
_atom_type_scat_dispersion_imag
_atom_type_scat_source
C C .0033 .0016 'International Tables Vol C Tables 4.2.6.8 and 6.1.1.4'
H H .0000 .0000 'International Tables Vol C Tables 4.2.6.8 and 6.1.1.4'
O O .0106 .0060 'International Tables Vol C Tables 4.2.6.8 and 6.1.1.4'

loop_
_geom_angle_atom_site_label_1
_geom_angle_atom_site_label_2
_geom_angle_atom_site_label_3
_geom_angle
C7 O1 C1 111.68(9)
C10 O3 C6 111.26(9)
O1 C1 C2 107.67(9)
O1 C1 C6 107.60(9)
C2 C1 C6 111.62(10)
O1 C1 C9 104.83(9)
C2 C1 C9 112.52(10)
C6 C1 C9 112.15(9)
C3 C2 C1 112.05(11)
C3 C2 H2A 110.6(8)
C1 C2 H2A 107.5(8)
C3 C2 H2B 110.9(8)
C1 C2 H2B 107.7(8)
H2A C2 H2B 107.9(11)
C2 C3 C4 110.93(12)
C2 C3 H3A 109.0(9)
C4 C3 H3A 110.8(9)
C2 C3 H3B 109.6(10)
C4 C3 H3B 111.0(9)
H3A C3 H3B 105.4(13)
C5 C4 C3 110.85(13)
C5 C4 H4A 110.5(9)
C3 C4 H4A 111.8(9)
C5 C4 H4B 110.4(8)
C3 C4 H4B 107.4(8)
H4A C4 H4B 105.6(13)
C4 C5 C6 112.85(12)
C4 C5 H5A 111.3(7)
C6 C5 H5A 107.2(8)
C4 C5 H5B 111.6(8)
C6 C5 H5B 108.2(8)
H5A C5 H5B 105.3(12)
O3 C6 C5 107.50(10)
O3 C6 C1 107.18(8)
C5 C6 C1 109.95(9)
O3 C6 C12 104.09(9)
C5 C6 C12 113.16(11)
C1 C6 C12 114.39(11)
O2 C7 O1 120.91(12)
O2 C7 C8 128.72(14)
O1 C7 C8 110.37(11)
C7 C8 C9 105.67(12)
C7 C8 H8A 107.0(10)
C9 C8 H8A 111.5(10)
C7 C8 H8B 107.5(11)
C9 C8 H8B 115.1(10)
H8A C8 H8B 109.6(15)
C8 C9 C1 105.12(10)
C8 C9 H9A 113.7(9)
C1 C9 H9A 108.6(9)
C8 C9 H9B 111.3(9)
C1 C9 H9B 111.7(8)
H9A C9 H9B 106.4(11)
O4 C10 O3 121.12(12)
O4 C10 C11 128.72(12)
O3 C10 C11 110.16(11)
C10 C11 C12 104.62(11)
C10 C11 H11A 110.2(11)
C12 C11 H11A 114.4(11)
C10 C11 H11B 105.9(11)
C12 C11 H11B 111.2(10)
H11A C11 H11B 110.1(14)
C11 C12 C6 103.88(11)
C11 C12 H12A 114.6(9)
C6 C12 H12A 111.0(9)
C11 C12 H12B 108.2(9)
C6 C12 H12B 112.2(10)
H12A C12 H12B 107.1(13)

loop_
_geom_bond_atom_site_label_1
_geom_bond_atom_site_label_2
_geom_bond_site_symmetry_2
_geom_bond_distance
_geom_bond_publ_flag
O1 C7 . 1.3461(17) ?
O1 C1 . 1.4657(14) ?
O2 C7 . 1.2020(15) ?
O3 C10 . 1.3447(15) ?
O3 C6 . 1.4723(13) ?
O4 C10 . 1.2016(14) ?
C1 C2 . 1.5222(18) ?
C1 C6 . 1.5291(16) ?
C1 C9 . 1.5355(17) ?
C2 C3 . 1.518(2) ?
C2 H2A . .986(14) ?
C2 H2B . .978(15) ?
C3 C4 . 1.519(2) ?
C3 H3A . .979(17) ?
C3 H3B . .985(19) ?
C4 C5 . 1.510(2) ?
C4 H4A . .961(16) ?
C4 H4B . 1.023(15) ?
C5 C6 . 1.5240(17) ?
C5 H5A . .980(14) ?
C5 H5B . .992(15) ?
C6 C12 . 1.5319(17) ?
C7 C8 . 1.492(2) ?
C8 C9 . 1.496(2) ?
C8 H8A . .982(18) ?
C8 H8B . .929(18) ?
C9 H9A . .917(15) ?
C9 H9B . .943(15) ?
C10 C11 . 1.4945(19) ?
C11 C12 . 1.509(2) ?
C11 H11A . .959(19) ?
C11 H11B . .967(19) ?
C12 H12A . .921(15) ?
C12 H12B . .983(18) ?

loop_
_geom_torsion_atom_site_label_1
_geom_torsion_atom_site_label_2
_geom_torsion_atom_site_label_3
_geom_torsion_atom_site_label_4
_geom_torsion
C7 O1 C1 C2 109.29(11)
C7 O1 C1 C6 -130.26(10)
C7 O1 C1 C9 -10.72(12)
O1 C1 C2 C3 172.78(11)
C6 C1 C2 C3 54.90(14)
C9 C1 C2 C3 -72.21(15)
C1 C2 C3 C4 -55.13(17)
C2 C3 C4 C5 55.12(18)
C3 C4 C5 C6 -56.16(17)
C10 O3 C6 C5 -103.82(11)
C10 O3 C6 C1 138.02(10)
C10 O3 C6 C12 16.46(13)
C4 C5 C6 O3 -61.29(14)
C4 C5 C6 C1 55.06(14)
C4 C5 C6 C12 -175.66(12)
O1 C1 C6 O3 -55.05(11)
C2 C1 C6 O3 62.87(12)
C9 C1 C6 O3 -169.83(9)
O1 C1 C6 C5 -171.61(9)
C2 C1 C6 C5 -53.69(13)
C9 C1 C6 C5 73.62(12)
O1 C1 C6 C12 59.78(12)
C2 C1 C6 C12 177.70(10)
C9 C1 C6 C12 -54.99(13)
C1 O1 C7 O2 -177.58(11)
C1 O1 C7 C8 1.85(15)
O2 C7 C8 C9 -172.54(13)
O1 C7 C8 C9 8.09(17)
C7 C8 C9 C1 -14.03(16)
O1 C1 C9 C8 15.00(13)
C2 C1 C9 C8 -101.72(13)
C6 C1 C9 C8 131.45(12)
C6 O3 C10 O4 177.81(11)
C6 O3 C10 C11 -1.99(14)
O4 C10 C11 C12 166.63(14)
O3 C10 C11 C12 -13.59(18)
C10 C11 C12 C6 22.61(18)
O3 C6 C12 C11 -23.69(15)
C5 C6 C12 C11 92.71(15)
C1 C6 C12 C11 -140.31(13)

loop_
_cod_related_entry_id
_cod_related_entry_database
_cod_related_entry_code
1 ChemSpider 21107271
